data_8105466
loop_
_publ_author_name
'Wu, Qin'

_publ_section_title
;
 Synthesis and crystal structure of bis(5-methyl-2-aldehyde-phenolato-\k2
 O 1,O 2)copper(II), C16H14CuO4
;
_journal_issue 6
_journal_name_full 'Zeitschrift f\"ur Kristallographie - New Crystal Structures'
_journal_page_first 1359
_journal_page_last 1360
_journal_paper_doi 10.1515/ncrs-2020-0315
_journal_volume 235
_journal_year 2020
_chemical_formula_moiety 'C16 H14 Cu O4'
_chemical_formula_sum 'C16 H14 Cu O4'
_chemical_formula_weight 333.81
_space_group_crystal_system monoclinic
_space_group_IT_number 14
_space_group_name_Hall '-P 2ybc'
_space_group_name_H-M_alt 'P 1 21/c 1'
_atom_sites_solution_hydrogens geom
_atom_sites_solution_primary direct
_cell_angle_alpha 90
_cell_angle_beta 114.5570(10)
_cell_angle_gamma 90
_cell_formula_units_Z 2
_cell_length_a 12.7831(4)
_cell_length_b 4.71970(10)
_cell_length_c 12.1802(4)
_cell_measurement_reflns_used 6976
_cell_measurement_temperature 173(2)
_cell_measurement_theta_max 26.717
_cell_measurement_theta_min 3.353
_cell_volume 668.39(3)
_computing_cell_refinement 'SAINT V8.38A (?, 2016)'
_computing_data_collection APEX3
_computing_data_reduction 'SAINT V8.38A (?, 2016)'
_computing_molecular_graphics 'Olex2 (Dolomanov et al., 2009)'
_computing_publication_material 'Olex2 (Dolomanov et al., 2009)'
_computing_structure_refinement 'ShelXL (Sheldrick, 2015)'
_computing_structure_solution 'ShelXS (Sheldrick, 2008)'
_diffrn_ambient_temperature 173.0
_diffrn_measured_fraction_theta_full 0.998
_diffrn_measured_fraction_theta_max 0.998
_diffrn_measurement_device_type 'Bruker D8 Venture'
_diffrn_measurement_method '\f and \w scans'
_diffrn_radiation_type MoK\a
_diffrn_radiation_wavelength 0.71073
_diffrn_reflns_av_R_equivalents 0.0381
_diffrn_reflns_av_unetI/netI 0.0157
_diffrn_reflns_Laue_measured_fraction_full 0.998
_diffrn_reflns_Laue_measured_fraction_max 0.998
_diffrn_reflns_limit_h_max 16
_diffrn_reflns_limit_h_min -16
_diffrn_reflns_limit_k_max 5
_diffrn_reflns_limit_k_min -5
_diffrn_reflns_limit_l_max 15
_diffrn_reflns_limit_l_min -15
_diffrn_reflns_number 11890
_diffrn_reflns_point_group_measured_fraction_full 0.998
_diffrn_reflns_point_group_measured_fraction_max 0.998
_diffrn_reflns_theta_full 25.242
_diffrn_reflns_theta_max 26.724
_diffrn_reflns_theta_min 3.353
_diffrn_standards_number 0
_exptl_absorpt_coefficient_mu 1.647
_exptl_absorpt_correction_T_max 0.7454
_exptl_absorpt_correction_T_min 0.6867
_exptl_absorpt_correction_type multi-scan
_exptl_absorpt_process_details sadabs
_exptl_crystal_colour brown
_exptl_crystal_density_diffrn 1.659
_exptl_crystal_description block
_exptl_crystal_F_000 342
_exptl_crystal_size_max 0.27
_exptl_crystal_size_mid 0.25
_exptl_crystal_size_min 0.24
_refine_diff_density_max 0.358
_refine_diff_density_min -0.304
_refine_diff_density_rms 0.056
_refine_ls_extinction_coef .
_refine_ls_extinction_method none
_refine_ls_goodness_of_fit_ref 1.091
_refine_ls_hydrogen_treatment constr
_refine_ls_matrix_type full
_refine_ls_number_parameters 98
_refine_ls_number_reflns 1404
_refine_ls_number_restraints 0
_refine_ls_restrained_S_all 1.091
_refine_ls_R_factor_all 0.0243
_refine_ls_R_factor_gt 0.0211
_refine_ls_shift/su_max 0.000
_refine_ls_shift/su_mean 0.000
_refine_ls_structure_factor_coef Fsqd
_refine_ls_weighting_details 'w=1/[\s^2^(Fo^2^)+(0.0331P)^2^+0.3557P] where P=(Fo^2^+2Fc^2^)/3'
_refine_ls_weighting_scheme calc
_refine_ls_wR_factor_gt 0.0610
_refine_ls_wR_factor_ref 0.0624
_reflns_Friedel_coverage 0.000
_reflns_Friedel_fraction_full .
_reflns_Friedel_fraction_max .
_reflns_number_gt 1263
_reflns_number_total 1404
_reflns_threshold_expression 'I > 2\s(I)'
_cod_data_source_file suppl_ncrs-2020-0315_suppl.cif
_cod_data_source_block 11
_cod_database_code 8105466
_shelx_space_group_comment
;
The symmetry employed for this shelxl refinement is uniquely defined
by the following loop, which should always be used as a source of
symmetry information in preference to the above space-group names.
They are only intended as comments.
;
_shelx_estimated_absorpt_t_max 0.693
_shelx_estimated_absorpt_t_min 0.665
_olex2_refinement_description
;
1. Fixed Uiso
 At 1.2 times of:
  All C(H) groups
 At 1.5 times of:
  All C(H,H,H) groups
2.a Aromatic/amide H refined with riding coordinates:
 C6(H6), C4(H4), C3(H3), C7(H7)
2.b Idealised Me refined as rotating group:
 C8(H8A,H8B,H8C)
;
_olex2_submission_special_instructions 'No special instructions were received'

loop_
_space_group_symop_operation_xyz
'x, y, z'
'-x, y+1/2, -z+1/2'
'-x, -y, -z'
'x, -y-1/2, z-1/2'

loop_
_atom_site_label
_atom_site_type_symbol
_atom_site_fract_x
_atom_site_fract_y
_atom_site_fract_z
_atom_site_U_iso_or_equiv
_atom_site_adp_type
_atom_site_occupancy
_atom_site_site_symmetry_order
_atom_site_calc_flag
_atom_site_refinement_flags_posn
_atom_site_refinement_flags_adp
_atom_site_refinement_flags_occupancy
_atom_site_disorder_assembly
_atom_site_disorder_group
Cu1 Cu 0.500000 0.000000 0.000000 0.01914(11) Uani 1 2 d S T P . .
O2 O 0.47072(10) 0.0462(3) 0.14249(11) 0.0226(3) Uani 1 1 d . . . . .
C1 C 0.31714(13) -0.3799(4) -0.02213(14) 0.0183(3) Uani 1 1 d . . . . .
C2 C 0.31923(13) -0.2933(3) 0.09076(13) 0.0173(3) Uani 1 1 d . . . . .
O1 O 0.38532(10) -0.2783(3) -0.06802(10) 0.0242(3) Uani 1 1 d . . . . .
C6 C 0.23503(14) -0.5868(4) -0.08870(15) 0.0207(3) Uani 1 1 d . . . . .
H6 H 0.232815 -0.649175 -0.163798 0.025 Uiso 1 1 calc R . . . .
C5 C 0.15819(13) -0.7009(3) -0.04815(14) 0.0204(3) Uani 1 1 d . . . . .
C4 C 0.16245(15) -0.6131(4) 0.06510(15) 0.0235(4) Uani 1 1 d . . . . .
H4 H 0.110343 -0.691580 0.094193 0.028 Uiso 1 1 calc R . . . .
C3 C 0.24106(14) -0.4168(4) 0.13212(15) 0.0211(3) Uani 1 1 d . . . . .
H3 H 0.243585 -0.361293 0.208154 0.025 Uiso 1 1 calc R . . . .
C7 C 0.39609(14) -0.0839(4) 0.16436(14) 0.0186(3) Uani 1 1 d . . . . .
H7 H 0.390374 -0.037679 0.237581 0.022 Uiso 1 1 calc R . . . .
C8 C 0.07076(15) -0.9159(4) -0.12187(16) 0.0258(4) Uani 1 1 d . . . . .
H8A H 0.073919 -0.937917 -0.200441 0.039 Uiso 1 1 calc GR . . . .
H8B H -0.006194 -0.852138 -0.133847 0.039 Uiso 1 1 calc GR . . . .
H8C H 0.087456 -1.098163 -0.079471 0.039 Uiso 1 1 calc GR . . . .

loop_
_atom_site_aniso_label
_atom_site_aniso_U_11
_atom_site_aniso_U_22
_atom_site_aniso_U_33
_atom_site_aniso_U_23
_atom_site_aniso_U_13
_atom_site_aniso_U_12
Cu1 0.01926(16) 0.02464(18) 0.01480(15) -0.00301(10) 0.00835(11) -0.00636(11)
O2 0.0233(6) 0.0284(6) 0.0180(5) -0.0045(5) 0.0104(5) -0.0088(5)
C1 0.0185(7) 0.0185(8) 0.0182(7) 0.0012(6) 0.0079(6) 0.0000(6)
C2 0.0184(7) 0.0175(8) 0.0165(7) 0.0020(6) 0.0078(6) 0.0007(6)
O1 0.0258(6) 0.0317(7) 0.0192(5) -0.0062(5) 0.0136(5) -0.0109(5)
C6 0.0227(8) 0.0197(8) 0.0190(7) -0.0018(6) 0.0081(6) -0.0017(7)
C5 0.0203(7) 0.0154(8) 0.0231(8) 0.0028(6) 0.0067(6) -0.0006(6)
C4 0.0246(8) 0.0238(9) 0.0260(8) 0.0030(7) 0.0145(7) -0.0044(7)
C3 0.0248(8) 0.0220(8) 0.0194(8) 0.0022(7) 0.0121(7) 0.0004(7)
C7 0.0212(7) 0.0201(8) 0.0153(7) 0.0017(6) 0.0085(6) 0.0016(7)
C8 0.0257(8) 0.0218(9) 0.0280(9) 0.0000(7) 0.0091(7) -0.0066(7)

loop_
_atom_type_symbol
_atom_type_description
_atom_type_scat_dispersion_real
_atom_type_scat_dispersion_imag
_atom_type_scat_source
C C 0.0033 0.0016 'International Tables Vol C Tables 4.2.6.8 and 6.1.1.4'
H H 0.0000 0.0000 'International Tables Vol C Tables 4.2.6.8 and 6.1.1.4'
Cu Cu 0.3201 1.2651 'International Tables Vol C Tables 4.2.6.8 and 6.1.1.4'
O O 0.0106 0.0060 'International Tables Vol C Tables 4.2.6.8 and 6.1.1.4'

loop_
_geom_angle_atom_site_label_1
_geom_angle_atom_site_label_2
_geom_angle_atom_site_label_3
_geom_angle
_geom_angle_site_symmetry_1
_geom_angle_site_symmetry_3
O2 Cu1 O2 180.0 3_655 .
O1 Cu1 O2 93.89(5) . .
O1 Cu1 O2 86.11(5) . 3_655
O1 Cu1 O2 93.89(5) 3_655 3_655
O1 Cu1 O2 86.11(5) 3_655 .
O1 Cu1 O1 180.0 3_655 .
C7 O2 Cu1 125.74(11) . .
O1 C1 C2 124.04(15) . .
O1 C1 C6 118.40(14) . .
C6 C1 C2 117.56(14) . .
C3 C2 C1 119.47(15) . .
C3 C2 C7 117.84(14) . .
C7 C2 C1 122.68(14) . .
C1 O1 Cu1 127.09(10) . .
C5 C6 C1 122.20(15) . .
C6 C5 C4 119.25(15) . .
C6 C5 C8 120.93(15) . .
C4 C5 C8 119.82(15) . .
C3 C4 C5 120.14(15) . .
C4 C3 C2 121.36(15) . .
O2 C7 C2 126.56(15) . .

loop_
_geom_bond_atom_site_label_1
_geom_bond_atom_site_label_2
_geom_bond_distance
_geom_bond_site_symmetry_2
Cu1 O2 1.9338(12) 3_655
Cu1 O2 1.9338(12) .
Cu1 O1 1.8845(11) .
Cu1 O1 1.8845(11) 3_655
O2 C7 1.253(2) .
C1 C2 1.424(2) .
C1 O1 1.3064(19) .
C1 C6 1.416(2) .
C2 C3 1.418(2) .
C2 C7 1.419(2) .
C6 C5 1.379(2) .
C5 C4 1.420(2) .
C5 C8 1.500(2) .
C4 C3 1.361(3) .
